data_7706239
loop_
_publ_author_name
'Zi\'o\/lkowska, Aleksandra'
'Szynkiewicz, Natalia'
'Ponikiewski, \/Lukasz'

_publ_section_title
;
 Experimental and theoretical investigation of the reactivity of
 [(BDI*)Ti(Cl){\h<sup>2</sup>-P(SiMe<sub>3</sub>)-P<i>i</i>Pr<sub>2</sub>}]
 towards selected ketones.
;
_journal_issue 4
_journal_name_full 'Dalton transactions (Cambridge, England : 2003)'
_journal_page_first 1390
_journal_page_last 1401
_journal_paper_doi 10.1039/d0dt04014b
_journal_volume 50
_journal_year 2021
_chemical_formula_moiety 'C40 H63 Cl N2 O P2 Ti'
_chemical_formula_sum 'C40 H63 Cl N2 O P2 Ti'
_chemical_formula_weight 733.21
_chemical_properties_physical Air-sensitive,Moisture-sensitive,Oxygen-sensitive
_space_group_IT_number 2
_space_group_name_Hall '-P 1'
_space_group_name_H-M_alt 'P -1'
_symmetry_cell_setting triclinic
_symmetry_Int_Tables_number 2
_symmetry_space_group_name_Hall '-P 1'
_symmetry_space_group_name_H-M 'P -1'
_atom_sites_solution_hydrogens geom
_audit_conform_dict_location ftp://ftp.iucr.org/pub/cif_core.dic
_audit_conform_dict_name cif_core.dic
_audit_conform_dict_version 2.4
_audit_creation_date 2020-06-29T11:44:30-00:00
_audit_creation_method 'WinGX routine CIF_UPDATE'
_audit_update_record
;
2020-10-09 deposited with the CCDC.	2020-12-23 downloaded from the CCDC.
;
_cell_angle_alpha 90.890(6)
_cell_angle_beta 99.601(6)
_cell_angle_gamma 93.077(6)
_cell_formula_units_Z 2
_cell_length_a 8.9870(7)
_cell_length_b 12.3952(10)
_cell_length_c 18.1785(14)
_cell_measurement_reflns_used 5056
_cell_measurement_temperature 120(2)
_cell_measurement_theta_max 26.92
_cell_measurement_theta_min 3.75
_cell_measurement_wavelength 0.71073
_cell_volume 1993.1(3)
_computing_cell_refinement
;
X-Area Recipe 1.33.0.0 (STOE, 2015)
;
_computing_data_collection
;
X-Area WinXpose 2.0.22.0 (STOE, 2016)
;
_computing_data_reduction
;
X-Area Integrate 1.72.0.0 (STOE, 2018)
X-Area X-Red32 1.63.4.0 (STOE, 2017) 
;
_computing_molecular_graphics 'Ortep for Windows (Farrugia, 2012)'
_computing_publication_material 'WinGX publication routines (Farrugia, 2012)'
_computing_structure_refinement 'SHELXL-2018/1 (Sheldrick, 2018)'
_computing_structure_solution 'SHELXT 2014/5 (Sheldrick, 2014)'
_diffrn_ambient_temperature 120(2)
_diffrn_detector 'image plate (34 cm diameter)'
_diffrn_detector_area_resol_mean 6.67
_diffrn_detector_type 'STOE Imaging Plate'
_diffrn_measured_fraction_theta_full 0.987
_diffrn_measured_fraction_theta_max 0.989
_diffrn_measurement_details ' 217 frames, detector distance = 100 mm'
_diffrn_measurement_device '2-circle diffractometer'
_diffrn_measurement_device_type 'STOE IPDS 2T'
_diffrn_measurement_method 'rotation method, \w scans'
_diffrn_radiation_collimation '0.6 mm diameter'
_diffrn_radiation_monochromator 'parabolic x-ray mirror'
_diffrn_radiation_polarisn_norm 270
_diffrn_radiation_probe x-ray
_diffrn_radiation_type MoK\a
_diffrn_radiation_wavelength 0.71073
_diffrn_reflns_av_R_equivalents 0.1358
_diffrn_reflns_av_unetI/netI 0.2087
_diffrn_reflns_Laue_measured_fraction_full 0.987
_diffrn_reflns_Laue_measured_fraction_max 0.989
_diffrn_reflns_limit_h_max 10
_diffrn_reflns_limit_h_min -11
_diffrn_reflns_limit_k_max 15
_diffrn_reflns_limit_k_min -15
_diffrn_reflns_limit_l_max 23
_diffrn_reflns_limit_l_min -23
_diffrn_reflns_number 16570
_diffrn_reflns_point_group_measured_fraction_full 0.987
_diffrn_reflns_point_group_measured_fraction_max 0.989
_diffrn_reflns_theta_full 25.242
_diffrn_reflns_theta_max 26.999
_diffrn_reflns_theta_min 3.751
_diffrn_source 'GeniX Mo, 0.05 x 0.05 mm2 microfocus'
_diffrn_source_current 1.000
_diffrn_source_power 0.050
_diffrn_source_voltage 50
_diffrn_standards_number 0
_exptl_absorpt_coefficient_mu 0.394
_exptl_absorpt_correction_type none
_exptl_crystal_colour green
_exptl_crystal_density_diffrn 1.222
_exptl_crystal_density_method 'not measured'
_exptl_crystal_description plate
_exptl_crystal_F_000 788
_exptl_crystal_size_max 0.13
_exptl_crystal_size_mid 0.13
_exptl_crystal_size_min 0.07
_refine_diff_density_max 0.652
_refine_diff_density_min -0.911
_refine_diff_density_rms 0.094
_refine_ls_extinction_method none
_refine_ls_goodness_of_fit_ref 0.995
_refine_ls_hydrogen_treatment constr
_refine_ls_matrix_type full
_refine_ls_number_constraints 0
_refine_ls_number_parameters 424
_refine_ls_number_reflns 8608
_refine_ls_number_restraints 0
_refine_ls_restrained_S_all 0.995
_refine_ls_R_factor_all 0.2487
_refine_ls_R_factor_gt 0.1022
_refine_ls_shift/su_max 0
_refine_ls_shift/su_mean 0
_refine_ls_structure_factor_coef Fsqd
_refine_ls_weighting_details 'w=1/[\s^2^(Fo^2^)+(0.1480P)^2^] where P=(Fo^2^+2Fc^2^)/3'
_refine_ls_weighting_scheme calc
_refine_ls_wR_factor_gt 0.2384
_refine_ls_wR_factor_ref 0.3134
_reflns_Friedel_coverage 0
_reflns_number_gt 3272
_reflns_number_total 8608
_reflns_threshold_expression 'I > 2\s(I)'
_cod_data_source_file d0dt04014b2.cif
_cod_data_source_block 5
_cod_depositor_comments 'Adding full bibliography for 7706236--7706242.cif.'
_cod_database_code 7706239
_shelx_estimated_absorpt_t_min 0.951
_shelx_estimated_absorpt_t_max 0.954

loop_
_symmetry_equiv_pos_as_xyz
'x, y, z'
'-x, -y, -z'

loop_
_atom_site_label
_atom_site_type_symbol
_atom_site_fract_x
_atom_site_fract_y
_atom_site_fract_z
_atom_site_U_iso_or_equiv
_atom_site_adp_type
_atom_site_occupancy
_atom_site_site_symmetry_order
_atom_site_calc_flag
_atom_site_refinement_flags_posn
_atom_site_refinement_flags_adp
_atom_site_refinement_flags_occupancy
_atom_site_disorder_assembly
_atom_site_disorder_group
C1 C 0.7929(8) 0.1129(6) 0.8655(4) 0.0444(17) Uani 1 1 d . . . . .
C2 C 0.8559(8) 0.0178(6) 0.8446(4) 0.0471(18) Uani 1 1 d . . . . .
C3 C 0.7800(8) -0.0801(6) 0.8556(4) 0.0503(19) Uani 1 1 d . . . . .
H3 H 0.819219 -0.145428 0.841324 0.06 Uiso 1 1 calc R U . . .
C4 C 0.6501(9) -0.0850(6) 0.8863(4) 0.056(2) Uani 1 1 d . . . . .
H4 H 0.59966 -0.152809 0.892396 0.067 Uiso 1 1 calc R U . . .
C5 C 0.5929(8) 0.0107(6) 0.9085(4) 0.0482(18) Uani 1 1 d . . . . .
H5 H 0.505424 0.007602 0.931548 0.058 Uiso 1 1 calc R U . . .
C6 C 0.6633(9) 0.1108(6) 0.8972(4) 0.0482(18) Uani 1 1 d . . . . .
C7 C 0.9986(8) 0.0140(6) 0.8109(4) 0.0490(18) Uani 1 1 d . . . . .
H7 H 1.04502 0.08933 0.811946 0.059 Uiso 1 1 calc R U . . .
C8 C 1.1162(9) -0.0575(6) 0.8569(4) 0.059(2) Uani 1 1 d . . . . .
H8A H 1.206914 -0.058197 0.833633 0.088 Uiso 1 1 calc R U . . .
H8B H 1.143247 -0.027887 0.907993 0.088 Uiso 1 1 calc R U . . .
H8C H 1.072182 -0.131421 0.858064 0.088 Uiso 1 1 calc R U . . .
C9 C 0.9633(9) -0.0256(6) 0.7298(4) 0.056(2) Uani 1 1 d . . . . .
H9A H 1.057381 -0.027333 0.709279 0.084 Uiso 1 1 calc R U . . .
H9B H 0.914309 -0.098499 0.727033 0.084 Uiso 1 1 calc R U . . .
H9C H 0.895517 0.023368 0.700774 0.084 Uiso 1 1 calc R U . . .
C10 C 0.6006(9) 0.2129(6) 0.9236(5) 0.057(2) Uani 1 1 d . . . . .
H10 H 0.630188 0.27318 0.892142 0.068 Uiso 1 1 calc R U . . .
C11 C 0.6694(9) 0.2425(7) 1.0056(5) 0.067(2) Uani 1 1 d . . . . .
H11A H 0.626604 0.308656 1.020944 0.101 Uiso 1 1 calc R U . . .
H11B H 0.645883 0.183369 1.037757 0.101 Uiso 1 1 calc R U . . .
H11C H 0.779294 0.25423 1.010192 0.101 Uiso 1 1 calc R U . . .
C12 C 0.4252(9) 0.2079(7) 0.9164(4) 0.063(2) Uani 1 1 d . . . . .
H12A H 0.393414 0.276448 0.934487 0.094 Uiso 1 1 calc R U . . .
H12B H 0.379413 0.195478 0.863925 0.094 Uiso 1 1 calc R U . . .
H12C H 0.392535 0.148731 0.946183 0.094 Uiso 1 1 calc R U . . .
C13 C 0.8149(8) 0.5371(6) 0.7712(4) 0.0448(17) Uani 1 1 d . . . . .
C14 C 0.6752(8) 0.5640(6) 0.7875(4) 0.0447(17) Uani 1 1 d . . . . .
C15 C 0.6131(9) 0.6562(6) 0.7560(4) 0.0534(19) Uani 1 1 d . . . . .
H15 H 0.521718 0.679082 0.76935 0.064 Uiso 1 1 calc R U . . .
C16 C 0.6797(9) 0.7144(6) 0.7065(4) 0.055(2) Uani 1 1 d . . . . .
H16 H 0.631818 0.774612 0.683386 0.066 Uiso 1 1 calc R U . . .
C17 C 0.8156(9) 0.6867(6) 0.6899(4) 0.0520(19) Uani 1 1 d . . . . .
H17 H 0.861049 0.728562 0.655415 0.062 Uiso 1 1 calc R U . . .
C18 C 0.8894(8) 0.5985(6) 0.7222(4) 0.0492(18) Uani 1 1 d . . . . .
C19 C 0.5951(8) 0.4958(6) 0.8396(4) 0.0510(19) Uani 1 1 d . . . . .
H19 H 0.629397 0.42066 0.836597 0.061 Uiso 1 1 calc R U . . .
C20 C 0.6421(11) 0.5359(9) 0.9199(4) 0.082(3) Uani 1 1 d . . . . .
H20A H 0.589449 0.491087 0.95251 0.123 Uiso 1 1 calc R U . . .
H20B H 0.751521 0.531443 0.934682 0.123 Uiso 1 1 calc R U . . .
H20C H 0.615686 0.611176 0.924282 0.123 Uiso 1 1 calc R U . . .
C21 C 0.4237(9) 0.4894(7) 0.8163(5) 0.070(3) Uani 1 1 d . . . . .
H21A H 0.397381 0.463247 0.764386 0.105 Uiso 1 1 calc R U . . .
H21B H 0.37807 0.439411 0.84865 0.105 Uiso 1 1 calc R U . . .
H21C H 0.385404 0.561262 0.821057 0.105 Uiso 1 1 calc R U . . .
C22 C 1.0393(8) 0.5741(6) 0.7018(4) 0.0476(18) Uani 1 1 d . . . . .
H22 H 1.079667 0.513335 0.733343 0.057 Uiso 1 1 calc R U . . .
C23 C 1.0274(10) 0.5384(7) 0.6199(4) 0.067(2) Uani 1 1 d . . . . .
H23A H 1.127962 0.523477 0.609613 0.101 Uiso 1 1 calc R U . . .
H23B H 0.960507 0.472855 0.610023 0.101 Uiso 1 1 calc R U . . .
H23C H 0.985962 0.596054 0.587736 0.101 Uiso 1 1 calc R U . . .
C24 C 1.1552(8) 0.6726(6) 0.7185(4) 0.056(2) Uani 1 1 d . . . . .
H24A H 1.25165 0.654103 0.704646 0.083 Uiso 1 1 calc R U . . .
H24B H 1.116635 0.734236 0.689523 0.083 Uiso 1 1 calc R U . . .
H24C H 1.170325 0.691737 0.771852 0.083 Uiso 1 1 calc R U . . .
C25 C 1.0440(8) 0.1892(6) 0.9688(4) 0.0503(19) Uani 1 1 d . . . . .
H25A H 1.12372 0.231729 1.001988 0.075 Uiso 1 1 calc R U . . .
H25B H 0.964482 0.165263 0.996704 0.075 Uiso 1 1 calc R U . . .
H25C H 1.086882 0.126067 0.948987 0.075 Uiso 1 1 calc R U . . .
C26 C 0.9777(8) 0.2581(6) 0.9049(4) 0.0436(17) Uani 1 1 d . . . . .
C27 C 1.0376(8) 0.3644(6) 0.9066(4) 0.0440(17) Uani 1 1 d . . . . .
H27 H 1.127698 0.380409 0.941359 0.053 Uiso 1 1 calc R U . . .
C28 C 0.9813(8) 0.4506(6) 0.8633(4) 0.0411(16) Uani 1 1 d . . . . .
C29 C 1.0473(9) 0.5624(6) 0.8925(4) 0.0521(19) Uani 1 1 d . . . . .
H29A H 1.12 0.554881 0.938487 0.078 Uiso 1 1 calc R U . . .
H29B H 1.098565 0.597239 0.854874 0.078 Uiso 1 1 calc R U . . .
H29C H 0.965711 0.606601 0.902911 0.078 Uiso 1 1 calc R U . . .
C30 C 0.3561(11) 0.2690(8) 0.5561(6) 0.083(3) Uani 1 1 d . . . . .
H30 H 0.305183 0.260718 0.600777 0.099 Uiso 1 1 calc R U . . .
C31 C 0.3214(13) 0.3784(8) 0.5309(6) 0.105(4) Uani 1 1 d . . . . .
H31A H 0.374388 0.431816 0.567754 0.158 Uiso 1 1 calc R U . . .
H31B H 0.354575 0.389937 0.482773 0.158 Uiso 1 1 calc R U . . .
H31C H 0.21223 0.386266 0.525303 0.158 Uiso 1 1 calc R U . . .
C32 C 0.2791(11) 0.1803(8) 0.5026(5) 0.076(3) Uani 1 1 d . . . . .
H32A H 0.306654 0.109741 0.522551 0.114 Uiso 1 1 calc R U . . .
H32B H 0.169259 0.185026 0.496603 0.114 Uiso 1 1 calc R U . . .
H32C H 0.311604 0.188697 0.454073 0.114 Uiso 1 1 calc R U . . .
C33 C 0.6424(11) 0.2066(8) 0.5145(5) 0.072(2) Uani 1 1 d . . . . .
H33 H 0.576067 0.146033 0.487685 0.086 Uiso 1 1 calc R U . . .
C34 C 0.6503(13) 0.3003(9) 0.4598(5) 0.099(4) Uani 1 1 d . . . . .
H34A H 0.548753 0.325665 0.443997 0.149 Uiso 1 1 calc R U . . .
H34B H 0.716968 0.359761 0.484758 0.149 Uiso 1 1 calc R U . . .
H34C H 0.690056 0.274717 0.416041 0.149 Uiso 1 1 calc R U . . .
C35 C 0.8006(11) 0.1649(9) 0.5404(5) 0.089(3) Uani 1 1 d . . . . .
H35A H 0.793283 0.105621 0.574895 0.134 Uiso 1 1 calc R U . . .
H35B H 0.841085 0.138669 0.496971 0.134 Uiso 1 1 calc R U . . .
H35C H 0.867997 0.223713 0.565688 0.134 Uiso 1 1 calc R U . . .
C36 C 0.5700(9) 0.1453(7) 0.6634(4) 0.060(2) Uani 1 1 d . . . . .
C37 C 0.5453(10) 0.0258(7) 0.6343(5) 0.066(2) Uani 1 1 d . . . . .
H37A H 0.502037 0.021903 0.580521 0.079 Uiso 1 1 calc R U . . .
H37B H 0.641806 -0.010769 0.642124 0.079 Uiso 1 1 calc R U . . .
C38 C 0.4341(12) -0.0261(8) 0.6809(6) 0.086(3) Uani 1 1 d . . . . .
H38A H 0.366636 -0.082195 0.650984 0.103 Uiso 1 1 calc R U . . .
H38B H 0.489412 -0.059907 0.725553 0.103 Uiso 1 1 calc R U . . .
C39 C 0.3476(12) 0.0605(10) 0.7026(7) 0.098(3) Uani 1 1 d . . . . .
H39A H 0.306496 0.042089 0.748338 0.117 Uiso 1 1 calc R U . . .
H39B H 0.262467 0.073861 0.662284 0.117 Uiso 1 1 calc R U . . .
C40 C 0.4531(10) 0.1563(8) 0.7162(5) 0.075(3) Uani 1 1 d . . . . .
H40A H 0.50436 0.159729 0.768909 0.09 Uiso 1 1 calc R U . . .
H40B H 0.398142 0.222922 0.70578 0.09 Uiso 1 1 calc R U . . .
Cl1 Cl 1.0626(2) 0.27263(16) 0.70881(10) 0.0541(5) Uani 1 1 d . . . . .
N1 N 0.8658(6) 0.2176(5) 0.8516(3) 0.0428(14) Uani 1 1 d . . . . .
N2 N 0.8786(6) 0.4390(5) 0.8008(3) 0.0388(13) Uani 1 1 d . . . . .
O1 O 0.7151(6) 0.1672(4) 0.7054(3) 0.0534(13) Uani 1 1 d . . . . .
P1 P 0.6661(3) 0.3877(2) 0.65362(14) 0.0762(8) Uani 1 1 d . . . . .
P2 P 0.5572(3) 0.25202(18) 0.59354(12) 0.0577(6) Uani 1 1 d . . . . .
Ti1 Ti 0.83190(14) 0.28610(11) 0.74434(7) 0.0433(4) Uani 1 1 d . . . . .

loop_
_atom_site_aniso_label
_atom_site_aniso_U_11
_atom_site_aniso_U_22
_atom_site_aniso_U_33
_atom_site_aniso_U_23
_atom_site_aniso_U_13
_atom_site_aniso_U_12
C1 0.056(4) 0.046(4) 0.031(4) -0.001(3) 0.008(3) 0.004(4)
C2 0.057(4) 0.042(4) 0.040(4) 0.002(3) 0.002(3) -0.002(4)
C3 0.059(5) 0.047(5) 0.043(4) -0.008(4) 0.005(4) 0.000(4)
C4 0.075(6) 0.046(5) 0.046(4) -0.001(4) 0.008(4) 0.000(4)
C5 0.056(4) 0.055(5) 0.035(4) 0.004(4) 0.009(3) -0.003(4)
C6 0.062(5) 0.048(5) 0.036(4) 0.005(3) 0.010(3) 0.008(4)
C7 0.058(4) 0.043(4) 0.047(4) 0.003(4) 0.012(4) 0.004(4)
C8 0.068(5) 0.057(5) 0.051(5) 0.005(4) 0.012(4) 0.005(4)
C9 0.069(5) 0.054(5) 0.046(4) -0.003(4) 0.008(4) 0.012(4)
C10 0.063(5) 0.057(5) 0.060(5) 0.012(4) 0.029(4) 0.016(4)
C11 0.064(5) 0.067(6) 0.073(6) -0.024(5) 0.019(5) 0.006(5)
C12 0.067(5) 0.081(6) 0.042(4) 0.005(4) 0.011(4) 0.021(5)
C13 0.057(4) 0.048(4) 0.028(3) -0.005(3) 0.001(3) 0.002(4)
C14 0.050(4) 0.051(4) 0.030(3) -0.007(3) 0.001(3) 0.002(4)
C15 0.051(4) 0.057(5) 0.049(4) -0.005(4) -0.002(4) 0.007(4)
C16 0.062(5) 0.050(5) 0.049(4) 0.005(4) -0.001(4) 0.007(4)
C17 0.065(5) 0.048(5) 0.039(4) 0.002(3) -0.003(4) -0.005(4)
C18 0.058(5) 0.053(5) 0.033(4) -0.006(3) -0.002(3) -0.001(4)
C19 0.062(5) 0.050(5) 0.045(4) 0.001(4) 0.019(4) 0.012(4)
C20 0.090(7) 0.121(9) 0.039(5) 0.006(5) 0.024(5) 0.000(6)
C21 0.060(5) 0.082(7) 0.070(6) 0.020(5) 0.017(5) -0.003(5)
C22 0.062(5) 0.043(4) 0.039(4) 0.005(3) 0.009(3) 0.004(4)
C23 0.089(6) 0.071(6) 0.046(5) -0.001(4) 0.021(4) 0.008(5)
C24 0.055(5) 0.054(5) 0.057(5) 0.009(4) 0.007(4) -0.003(4)
C25 0.050(4) 0.061(5) 0.038(4) 0.003(4) 0.001(3) 0.008(4)
C26 0.051(4) 0.050(5) 0.033(4) -0.002(3) 0.011(3) 0.011(4)
C27 0.046(4) 0.053(5) 0.032(4) 0.001(3) 0.003(3) 0.002(4)
C28 0.047(4) 0.044(4) 0.032(4) -0.001(3) 0.006(3) 0.000(3)
C29 0.065(5) 0.051(5) 0.036(4) -0.002(3) -0.004(3) 0.006(4)
C30 0.080(6) 0.080(7) 0.074(6) -0.028(5) -0.026(5) 0.005(6)
C31 0.127(9) 0.073(7) 0.098(8) -0.017(6) -0.035(7) 0.026(7)
C32 0.083(6) 0.081(7) 0.053(5) -0.005(5) -0.011(5) -0.014(5)
C33 0.083(6) 0.083(7) 0.048(5) -0.015(5) 0.014(5) -0.018(5)
C34 0.121(9) 0.117(9) 0.055(6) 0.019(6) 0.007(6) -0.018(7)
C35 0.075(6) 0.128(9) 0.062(6) -0.043(6) 0.011(5) 0.002(6)
C36 0.062(5) 0.071(6) 0.043(4) -0.011(4) 0.006(4) -0.006(4)
C37 0.070(6) 0.061(6) 0.059(5) -0.004(4) -0.008(4) -0.001(5)
C38 0.096(7) 0.073(7) 0.081(7) 0.005(6) 0.003(6) -0.028(6)
C39 0.087(7) 0.105(9) 0.103(9) 0.011(7) 0.026(7) -0.010(7)
C40 0.068(6) 0.098(8) 0.057(5) -0.004(5) 0.015(5) -0.013(5)
Cl1 0.0594(11) 0.0565(12) 0.0486(11) -0.0023(9) 0.0143(9) 0.0063(10)
N1 0.042(3) 0.052(4) 0.034(3) 0.001(3) 0.005(3) 0.002(3)
N2 0.041(3) 0.047(4) 0.026(3) -0.002(2) 0.001(2) 0.003(3)
O1 0.066(3) 0.051(3) 0.037(3) 0.001(2) -0.005(2) -0.013(3)
P1 0.0919(18) 0.0539(15) 0.0699(16) -0.0094(12) -0.0211(14) -0.0016(14)
P2 0.0685(14) 0.0568(14) 0.0433(11) -0.0064(10) -0.0021(10) -0.0010(11)
Ti1 0.0514(8) 0.0459(8) 0.0309(7) -0.0015(6) 0.0027(6) 0.0023(6)

loop_
_atom_type_symbol
_atom_type_description
_atom_type_scat_dispersion_real
_atom_type_scat_dispersion_imag
_atom_type_scat_source
C C 0.0033 0.0016 'International Tables Vol C Tables 4.2.6.8 and 6.1.1.4'
H H 0 0 'International Tables Vol C Tables 4.2.6.8 and 6.1.1.4'
Cl Cl 0.1484 0.1585 'International Tables Vol C Tables 4.2.6.8 and 6.1.1.4'
N N 0.0061 0.0033 'International Tables Vol C Tables 4.2.6.8 and 6.1.1.4'
O O 0.0106 0.006 'International Tables Vol C Tables 4.2.6.8 and 6.1.1.4'
P P 0.1023 0.0942 'International Tables Vol C Tables 4.2.6.8 and 6.1.1.4'
Ti Ti 0.2776 0.4457 'International Tables Vol C Tables 4.2.6.8 and 6.1.1.4'

loop_
_geom_angle_atom_site_label_1
_geom_angle_atom_site_label_2
_geom_angle_atom_site_label_3
_geom_angle
_geom_angle_site_symmetry_1
_geom_angle_site_symmetry_3
_geom_angle_publ_flag
C6 C1 C2 122.2(7) . . ?
C6 C1 N1 119.1(6) . . ?
C2 C1 N1 118.7(6) . . ?
C3 C2 C1 117.2(7) . . ?
C3 C2 C7 117.8(6) . . ?
C1 C2 C7 125.0(7) . . ?
C4 C3 C2 122.1(7) . . ?
C4 C3 H3 119 . . ?
C2 C3 H3 119 . . ?
C3 C4 C5 119.3(7) . . ?
C3 C4 H4 120.3 . . ?
C5 C4 H4 120.3 . . ?
C6 C5 C4 120.6(7) . . ?
C6 C5 H5 119.7 . . ?
C4 C5 H5 119.7 . . ?
C1 C6 C5 118.6(7) . . ?
C1 C6 C10 122.1(7) . . ?
C5 C6 C10 119.2(7) . . ?
C2 C7 C9 111.1(7) . . ?
C2 C7 C8 111.6(6) . . ?
C9 C7 C8 110.4(6) . . ?
C2 C7 H7 107.8 . . ?
C9 C7 H7 107.8 . . ?
C8 C7 H7 107.8 . . ?
C7 C8 H8A 109.5 . . ?
C7 C8 H8B 109.5 . . ?
H8A C8 H8B 109.5 . . ?
C7 C8 H8C 109.5 . . ?
H8A C8 H8C 109.5 . . ?
H8B C8 H8C 109.5 . . ?
C7 C9 H9A 109.5 . . ?
C7 C9 H9B 109.5 . . ?
H9A C9 H9B 109.5 . . ?
C7 C9 H9C 109.5 . . ?
H9A C9 H9C 109.5 . . ?
H9B C9 H9C 109.5 . . ?
C6 C10 C11 111.6(6) . . ?
C6 C10 C12 114.3(7) . . ?
C11 C10 C12 108.2(6) . . ?
C6 C10 H10 107.5 . . ?
C11 C10 H10 107.5 . . ?
C12 C10 H10 107.5 . . ?
C10 C11 H11A 109.5 . . ?
C10 C11 H11B 109.5 . . ?
H11A C11 H11B 109.5 . . ?
C10 C11 H11C 109.5 . . ?
H11A C11 H11C 109.5 . . ?
H11B C11 H11C 109.5 . . ?
C10 C12 H12A 109.5 . . ?
C10 C12 H12B 109.5 . . ?
H12A C12 H12B 109.5 . . ?
C10 C12 H12C 109.5 . . ?
H12A C12 H12C 109.5 . . ?
H12B C12 H12C 109.5 . . ?
C14 C13 C18 121.6(6) . . ?
C14 C13 N2 118.8(6) . . ?
C18 C13 N2 119.4(6) . . ?
C15 C14 C13 117.9(6) . . ?
C15 C14 C19 121.1(6) . . ?
C13 C14 C19 121.0(6) . . ?
C16 C15 C14 121.5(7) . . ?
C16 C15 H15 119.2 . . ?
C14 C15 H15 119.2 . . ?
C15 C16 C17 120.1(7) . . ?
C15 C16 H16 119.9 . . ?
C17 C16 H16 119.9 . . ?
C16 C17 C18 121.8(7) . . ?
C16 C17 H17 119.1 . . ?
C18 C17 H17 119.1 . . ?
C17 C18 C13 116.8(7) . . ?
C17 C18 C22 118.7(6) . . ?
C13 C18 C22 124.5(6) . . ?
C20 C19 C14 110.7(7) . . ?
C20 C19 C21 111.6(7) . . ?
C14 C19 C21 112.6(6) . . ?
C20 C19 H19 107.2 . . ?
C14 C19 H19 107.2 . . ?
C21 C19 H19 107.2 . . ?
C19 C20 H20A 109.5 . . ?
C19 C20 H20B 109.5 . . ?
H20A C20 H20B 109.5 . . ?
C19 C20 H20C 109.5 . . ?
H20A C20 H20C 109.5 . . ?
H20B C20 H20C 109.5 . . ?
C19 C21 H21A 109.5 . . ?
C19 C21 H21B 109.5 . . ?
H21A C21 H21B 109.5 . . ?
C19 C21 H21C 109.5 . . ?
H21A C21 H21C 109.5 . . ?
H21B C21 H21C 109.5 . . ?
C18 C22 C23 112.8(6) . . ?
C18 C22 C24 111.5(6) . . ?
C23 C22 C24 109.0(6) . . ?
C18 C22 H22 107.8 . . ?
C23 C22 H22 107.8 . . ?
C24 C22 H22 107.8 . . ?
C22 C23 H23A 109.5 . . ?
C22 C23 H23B 109.5 . . ?
H23A C23 H23B 109.5 . . ?
C22 C23 H23C 109.5 . . ?
H23A C23 H23C 109.5 . . ?
H23B C23 H23C 109.5 . . ?
C22 C24 H24A 109.5 . . ?
C22 C24 H24B 109.5 . . ?
H24A C24 H24B 109.5 . . ?
C22 C24 H24C 109.5 . . ?
H24A C24 H24C 109.5 . . ?
H24B C24 H24C 109.5 . . ?
C26 C25 H25A 109.5 . . ?
C26 C25 H25B 109.5 . . ?
H25A C25 H25B 109.5 . . ?
C26 C25 H25C 109.5 . . ?
H25A C25 H25C 109.5 . . ?
H25B C25 H25C 109.5 . . ?
N1 C26 C27 123.6(6) . . ?
N1 C26 C25 120.7(7) . . ?
C27 C26 C25 115.8(7) . . ?
C26 C27 C28 128.0(7) . . ?
C26 C27 H27 116 . . ?
C28 C27 H27 116 . . ?
N2 C28 C27 124.2(7) . . ?
N2 C28 C29 121.1(6) . . ?
C27 C28 C29 114.7(6) . . ?
C28 C29 H29A 109.5 . . ?
C28 C29 H29B 109.5 . . ?
H29A C29 H29B 109.5 . . ?
C28 C29 H29C 109.5 . . ?
H29A C29 H29C 109.5 . . ?
H29B C29 H29C 109.5 . . ?
C31 C30 C32 113.5(8) . . ?
C31 C30 P2 114.8(8) . . ?
C32 C30 P2 115.4(7) . . ?
C31 C30 H30 103.7 . . ?
C32 C30 H30 103.7 . . ?
P2 C30 H30 103.7 . . ?
C30 C31 H31A 109.5 . . ?
C30 C31 H31B 109.5 . . ?
H31A C31 H31B 109.5 . . ?
C30 C31 H31C 109.5 . . ?
H31A C31 H31C 109.5 . . ?
H31B C31 H31C 109.5 . . ?
C30 C32 H32A 109.5 . . ?
C30 C32 H32B 109.5 . . ?
H32A C32 H32B 109.5 . . ?
C30 C32 H32C 109.5 . . ?
H32A C32 H32C 109.5 . . ?
H32B C32 H32C 109.5 . . ?
C35 C33 C34 110.7(8) . . ?
C35 C33 P2 111.6(6) . . ?
C34 C33 P2 109.5(7) . . ?
C35 C33 H33 108.3 . . ?
C34 C33 H33 108.3 . . ?
P2 C33 H33 108.3 . . ?
C33 C34 H34A 109.5 . . ?
C33 C34 H34B 109.5 . . ?
H34A C34 H34B 109.5 . . ?
C33 C34 H34C 109.5 . . ?
H34A C34 H34C 109.5 . . ?
H34B C34 H34C 109.5 . . ?
C33 C35 H35A 109.5 . . ?
C33 C35 H35B 109.5 . . ?
H35A C35 H35B 109.5 . . ?
C33 C35 H35C 109.5 . . ?
H35A C35 H35C 109.5 . . ?
H35B C35 H35C 109.5 . . ?
O1 C36 C40 108.0(6) . . ?
O1 C36 C37 112.1(7) . . ?
C40 C36 C37 104.2(7) . . ?
O1 C36 P2 102.7(5) . . ?
C40 C36 P2 111.9(6) . . ?
C37 C36 P2 117.7(5) . . ?
C38 C37 C36 104.4(7) . . ?
C38 C37 H37A 110.9 . . ?
C36 C37 H37A 110.9 . . ?
C38 C37 H37B 110.9 . . ?
C36 C37 H37B 110.9 . . ?
H37A C37 H37B 108.9 . . ?
C39 C38 C37 106.1(8) . . ?
C39 C38 H38A 110.5 . . ?
C37 C38 H38A 110.5 . . ?
C39 C38 H38B 110.5 . . ?
C37 C38 H38B 110.5 . . ?
H38A C38 H38B 108.7 . . ?
C38 C39 C40 106.1(9) . . ?
C38 C39 H39A 110.5 . . ?
C40 C39 H39A 110.5 . . ?
C38 C39 H39B 110.5 . . ?
C40 C39 H39B 110.5 . . ?
H39A C39 H39B 108.7 . . ?
C39 C40 C36 106.9(8) . . ?
C39 C40 H40A 110.3 . . ?
C36 C40 H40A 110.3 . . ?
C39 C40 H40B 110.3 . . ?
C36 C40 H40B 110.3 . . ?
H40A C40 H40B 108.6 . . ?
C26 N1 C1 117.1(6) . . ?
C26 N1 Ti1 120.0(5) . . ?
C1 N1 Ti1 121.6(4) . . ?
C28 N2 C13 116.0(6) . . ?
C28 N2 Ti1 120.7(4) . . ?
C13 N2 Ti1 123.0(4) . . ?
C36 O1 Ti1 137.2(5) . . ?
P2 P1 Ti1 95.71(11) . . ?
C33 P2 C36 108.8(4) . . ?
C33 P2 C30 106.1(5) . . ?
C36 P2 C30 108.9(5) . . ?
C33 P2 P1 115.7(3) . . ?
C36 P2 P1 103.6(3) . . ?
C30 P2 P1 113.6(3) . . ?
O1 Ti1 N1 90.9(2) . . ?
O1 Ti1 N2 155.9(2) . . ?
N1 Ti1 N2 86.5(2) . . ?
O1 Ti1 Cl1 106.78(18) . . ?
N1 Ti1 Cl1 102.31(16) . . ?
N2 Ti1 Cl1 97.13(16) . . ?
O1 Ti1 P1 85.62(16) . . ?
N1 Ti1 P1 146.45(17) . . ?
N2 Ti1 P1 83.46(15) . . ?
Cl1 Ti1 P1 110.65(10) . . ?

loop_
_geom_bond_atom_site_label_1
_geom_bond_atom_site_label_2
_geom_bond_distance
_geom_bond_site_symmetry_2
_geom_bond_publ_flag
C1 C6 1.381(10) . ?
C1 C2 1.408(9) . ?
C1 N1 1.466(9) . ?
C2 C3 1.393(10) . ?
C2 C7 1.514(10) . ?
C3 C4 1.375(10) . ?
C3 H3 0.95 . ?
C4 C5 1.398(10) . ?
C4 H4 0.95 . ?
C5 C6 1.396(10) . ?
C5 H5 0.95 . ?
C6 C10 1.516(10) . ?
C7 C9 1.524(10) . ?
C7 C8 1.559(10) . ?
C7 H7 1 . ?
C8 H8A 0.98 . ?
C8 H8B 0.98 . ?
C8 H8C 0.98 . ?
C9 H9A 0.98 . ?
C9 H9B 0.98 . ?
C9 H9C 0.98 . ?
C10 C11 1.546(11) . ?
C10 C12 1.557(10) . ?
C10 H10 1 . ?
C11 H11A 0.98 . ?
C11 H11B 0.98 . ?
C11 H11C 0.98 . ?
C12 H12A 0.98 . ?
C12 H12B 0.98 . ?
C12 H12C 0.98 . ?
C13 C14 1.394(9) . ?
C13 C18 1.409(10) . ?
C13 N2 1.445(8) . ?
C14 C15 1.389(9) . ?
C14 C19 1.522(10) . ?
C15 C16 1.357(10) . ?
C15 H15 0.95 . ?
C16 C17 1.365(10) . ?
C16 H16 0.95 . ?
C17 C18 1.395(9) . ?
C17 H17 0.95 . ?
C18 C22 1.500(10) . ?
C19 C20 1.519(11) . ?
C19 C21 1.526(11) . ?
C19 H19 1 . ?
C20 H20A 0.98 . ?
C20 H20B 0.98 . ?
C20 H20C 0.98 . ?
C21 H21A 0.98 . ?
C21 H21B 0.98 . ?
C21 H21C 0.98 . ?
C22 C23 1.531(10) . ?
C22 C24 1.555(10) . ?
C22 H22 1 . ?
C23 H23A 0.98 . ?
C23 H23B 0.98 . ?
C23 H23C 0.98 . ?
C24 H24A 0.98 . ?
C24 H24B 0.98 . ?
C24 H24C 0.98 . ?
C25 C26 1.512(9) . ?
C25 H25A 0.98 . ?
C25 H25B 0.98 . ?
C25 H25C 0.98 . ?
C26 N1 1.344(9) . ?
C26 C27 1.394(10) . ?
C27 C28 1.403(8) . ?
C27 H27 0.95 . ?
C28 N2 1.340(8) . ?
C28 C29 1.528(10) . ?
C29 H29A 0.98 . ?
C29 H29B 0.98 . ?
C29 H29C 0.98 . ?
C30 C31 1.470(12) . ?
C30 C32 1.515(12) . ?
C30 P2 1.846(9) . ?
C30 H30 1 . ?
C31 H31A 0.98 . ?
C31 H31B 0.98 . ?
C31 H31C 0.98 . ?
C32 H32A 0.98 . ?
C32 H32B 0.98 . ?
C32 H32C 0.98 . ?
C33 C35 1.540(12) . ?
C33 C34 1.546(12) . ?
C33 P2 1.833(9) . ?
C33 H33 1 . ?
C34 H34A 0.98 . ?
C34 H34B 0.98 . ?
C34 H34C 0.98 . ?
C35 H35A 0.98 . ?
C35 H35B 0.98 . ?
C35 H35C 0.98 . ?
C36 O1 1.407(9) . ?
C36 C40 1.547(11) . ?
C36 C37 1.557(11) . ?
C36 P2 1.842(8) . ?
C37 C38 1.536(12) . ?
C37 H37A 0.99 . ?
C37 H37B 0.99 . ?
C38 C39 1.445(13) . ?
C38 H38A 0.99 . ?
C38 H38B 0.99 . ?
C39 C40 1.470(13) . ?
C39 H39A 0.99 . ?
C39 H39B 0.99 . ?
C40 H40A 0.99 . ?
C40 H40B 0.99 . ?
Cl1 Ti1 2.285(2) . ?
N1 Ti1 2.121(5) . ?
N2 Ti1 2.128(6) . ?
O1 Ti1 1.825(5) . ?
P1 P2 2.095(3) . ?
P1 Ti1 2.444(3) . ?

loop_
_geom_torsion_atom_site_label_1
_geom_torsion_atom_site_label_2
_geom_torsion_atom_site_label_3
_geom_torsion_atom_site_label_4
_geom_torsion
_geom_torsion_site_symmetry_1
_geom_torsion_site_symmetry_2
_geom_torsion_site_symmetry_3
_geom_torsion_site_symmetry_4
_geom_torsion_publ_flag
C6 C1 C2 C3 1.5(11) . . . . ?
N1 C1 C2 C3 -177.2(6) . . . . ?
C6 C1 C2 C7 -178.9(7) . . . . ?
N1 C1 C2 C7 2.3(10) . . . . ?
C1 C2 C3 C4 -0.9(11) . . . . ?
C7 C2 C3 C4 179.5(7) . . . . ?
C2 C3 C4 C5 -1.0(11) . . . . ?
C3 C4 C5 C6 2.4(11) . . . . ?
C2 C1 C6 C5 -0.2(11) . . . . ?
N1 C1 C6 C5 178.6(6) . . . . ?
C2 C1 C6 C10 176.4(7) . . . . ?
N1 C1 C6 C10 -4.8(11) . . . . ?
C4 C5 C6 C1 -1.8(11) . . . . ?
C4 C5 C6 C10 -178.5(7) . . . . ?
C3 C2 C7 C9 68.1(8) . . . . ?
C1 C2 C7 C9 -111.5(8) . . . . ?
C3 C2 C7 C8 -55.6(9) . . . . ?
C1 C2 C7 C8 124.8(8) . . . . ?
C1 C6 C10 C11 -88.7(8) . . . . ?
C5 C6 C10 C11 87.9(9) . . . . ?
C1 C6 C10 C12 148.1(7) . . . . ?
C5 C6 C10 C12 -35.3(9) . . . . ?
C18 C13 C14 C15 -2.2(11) . . . . ?
N2 C13 C14 C15 -177.4(6) . . . . ?
C18 C13 C14 C19 179.0(7) . . . . ?
N2 C13 C14 C19 3.9(10) . . . . ?
C13 C14 C15 C16 4.7(11) . . . . ?
C19 C14 C15 C16 -176.5(7) . . . . ?
C14 C15 C16 C17 -3.9(12) . . . . ?
C15 C16 C17 C18 0.4(12) . . . . ?
C16 C17 C18 C13 1.9(11) . . . . ?
C16 C17 C18 C22 -179.2(7) . . . . ?
C14 C13 C18 C17 -1.0(11) . . . . ?
N2 C13 C18 C17 174.1(6) . . . . ?
C14 C13 C18 C22 -179.8(7) . . . . ?
N2 C13 C18 C22 -4.6(11) . . . . ?
C15 C14 C19 C20 -89.2(9) . . . . ?
C13 C14 C19 C20 89.6(8) . . . . ?
C15 C14 C19 C21 36.5(10) . . . . ?
C13 C14 C19 C21 -144.7(7) . . . . ?
C17 C18 C22 C23 -66.3(9) . . . . ?
C13 C18 C22 C23 112.5(8) . . . . ?
C17 C18 C22 C24 56.7(9) . . . . ?
C13 C18 C22 C24 -124.5(8) . . . . ?
N1 C26 C27 C28 10.9(11) . . . . ?
C25 C26 C27 C28 -167.6(6) . . . . ?
C26 C27 C28 N2 -16.2(11) . . . . ?
C26 C27 C28 C29 164.3(7) . . . . ?
O1 C36 C37 C38 108.7(7) . . . . ?
C40 C36 C37 C38 -7.9(8) . . . . ?
P2 C36 C37 C38 -132.5(7) . . . . ?
C36 C37 C38 C39 26.9(10) . . . . ?
C37 C38 C39 C40 -36.1(11) . . . . ?
C38 C39 C40 C36 30.9(11) . . . . ?
O1 C36 C40 C39 -132.6(8) . . . . ?
C37 C36 C40 C39 -13.2(10) . . . . ?
P2 C36 C40 C39 115.0(8) . . . . ?
C27 C26 N1 C1 -167.3(6) . . . . ?
C25 C26 N1 C1 11.2(9) . . . . ?
C27 C26 N1 Ti1 25.5(9) . . . . ?
C25 C26 N1 Ti1 -156.0(5) . . . . ?
C6 C1 N1 C26 93.7(8) . . . . ?
C2 C1 N1 C26 -87.5(8) . . . . ?
C6 C1 N1 Ti1 -99.2(7) . . . . ?
C2 C1 N1 Ti1 79.6(7) . . . . ?
C27 C28 N2 C13 169.5(6) . . . . ?
C29 C28 N2 C13 -11.0(9) . . . . ?
C27 C28 N2 Ti1 -16.3(9) . . . . ?
C29 C28 N2 Ti1 163.2(5) . . . . ?
C14 C13 N2 C28 -97.7(8) . . . . ?
C18 C13 N2 C28 87.0(8) . . . . ?
C14 C13 N2 Ti1 88.3(7) . . . . ?
C18 C13 N2 Ti1 -87.0(7) . . . . ?
C40 C36 O1 Ti1 -76.5(8) . . . . ?
C37 C36 O1 Ti1 169.2(5) . . . . ?
P2 C36 O1 Ti1 42.0(8) . . . . ?
C35 C33 P2 C36 -50.2(8) . . . . ?
C34 C33 P2 C36 -173.2(7) . . . . ?
C35 C33 P2 C30 -167.3(7) . . . . ?
C34 C33 P2 C30 69.8(8) . . . . ?
C35 C33 P2 P1 65.8(7) . . . . ?
C34 C33 P2 P1 -57.2(7) . . . . ?
O1 C36 P2 C33 85.5(6) . . . . ?
C40 C36 P2 C33 -158.8(6) . . . . ?
C37 C36 P2 C33 -38.2(7) . . . . ?
O1 C36 P2 C30 -159.3(5) . . . . ?
C40 C36 P2 C30 -43.7(7) . . . . ?
C37 C36 P2 C30 77.0(7) . . . . ?
O1 C36 P2 P1 -38.1(5) . . . . ?
C40 C36 P2 P1 77.6(6) . . . . ?
C37 C36 P2 P1 -161.7(6) . . . . ?
C31 C30 P2 C33 -92.1(8) . . . . ?
C32 C30 P2 C33 42.8(9) . . . . ?
C31 C30 P2 C36 151.0(8) . . . . ?
C32 C30 P2 C36 -74.1(8) . . . . ?
C31 C30 P2 P1 36.1(9) . . . . ?
C32 C30 P2 P1 171.0(6) . . . . ?
C36 O1 Ti1 N1 126.8(6) . . . . ?
C36 O1 Ti1 N2 43.4(9) . . . . ?
C36 O1 Ti1 Cl1 -130.0(6) . . . . ?
C36 O1 Ti1 P1 -19.8(6) . . . . ?
